data_7106261
loop_
_publ_author_name
'Miquel Barcelo-Oliver'
'Carolina Estarellas'
'Angel Terron'
'Angel Garcia-Raso'
'Antonio Frontera'

_publ_section_title
;
 RNAs' uracil quartet model with a non-essential metal ion
;
_journal_name_full Chem.Commun.
_journal_page_first 4646
_journal_paper_doi 10.1039/c1cc10376h
_journal_volume 47
_journal_year 2011
_chemical_compound_source 'synthesis as described'
_chemical_formula_moiety 'C40 H64 Ag1 N9 O11'
_chemical_formula_sum 'C40 H64 Ag N9 O11'
_chemical_formula_weight 954.87
_chemical_name_common (Ag(NO3)(N1-hexyluracil-kappaO4)4)
_chemical_name_systematic
;
[Ag(NO3)(N1-hexyluracil-\kO4)4]
;
_space_group_IT_number 15
_symmetry_cell_setting monoclinic
_symmetry_Int_Tables_number 15
_symmetry_space_group_name_Hall '-I 2ya'
_symmetry_space_group_name_H-M 'I 1 2/a 1'
_atom_sites_solution_hydrogens geom
_atom_sites_solution_primary direct
_atom_sites_solution_secondary difmap
_audit_conform_dict_location ftp://ftp.iucr.org/pub/cif_core.dic
_audit_conform_dict_name cif_core.dic
_audit_conform_dict_version 2.4
_audit_creation_date 2011-02-23T20:42:57-00:00
_audit_creation_method 'WinGX routine CIF_UPDATE'
_cell_angle_alpha 90
_cell_angle_beta 90.390(7)
_cell_angle_gamma 90
_cell_formula_units_Z 8
_cell_length_a 19.2793(13)
_cell_length_b 25.2623(12)
_cell_length_c 19.4304(19)
_cell_measurement_reflns_used 8470
_cell_measurement_temperature 183(2)
_cell_measurement_theta_max 29.4362
_cell_measurement_theta_min 2.4811
_cell_measurement_wavelength 0.71073
_cell_volume 9463.2(12)
_computing_cell_refinement 'CrysAlis RED (Oxford, 2007)'
_computing_data_collection 'CrysAlis RED (Oxford, 2007)'
_computing_data_reduction 'CrysAlis RED (Oxford, 2007)'
_computing_molecular_graphics 'Ortep-3 for Windows (Farrugia, 1997)'
_computing_publication_material 'WinGX publication routines (Farrugia, 1999)'
_computing_structure_refinement 'SHELXL-97 (Sheldrick, 2008)'
_computing_structure_solution 'SHELXS-97 (Sheldrick, 2008)'
_diffrn_ambient_temperature 183(2)
_diffrn_detector_area_resol_mean 10.4498
_diffrn_measured_fraction_theta_full 0.998
_diffrn_measured_fraction_theta_max 0.998
_diffrn_measurement_device_type 'Xcalibur Ruby'
_diffrn_measurement_method '/o oscillation scan'
_diffrn_radiation_monochromator graphite
_diffrn_radiation_probe x-ray
_diffrn_radiation_source 'Enhance (Mo) X-ray Source'
_diffrn_radiation_type MoK\a
_diffrn_radiation_wavelength 0.7107
_diffrn_reflns_av_R_equivalents 0.0818
_diffrn_reflns_av_unetI/netI 0.0837
_diffrn_reflns_limit_h_max 23
_diffrn_reflns_limit_h_min -23
_diffrn_reflns_limit_k_max 26
_diffrn_reflns_limit_k_min -31
_diffrn_reflns_limit_l_max 22
_diffrn_reflns_limit_l_min -23
_diffrn_reflns_number 36867
_diffrn_reflns_theta_full 26.02
_diffrn_reflns_theta_max 26.02
_diffrn_reflns_theta_min 2.49
_exptl_absorpt_coefficient_mu 0.49
_exptl_absorpt_correction_T_max 0.980
_exptl_absorpt_correction_T_min 0.890
_exptl_absorpt_correction_type multi-scan
_exptl_absorpt_process_details
;
CrysAlisPro, Oxford Diffraction Ltd.,
Version 1.171.33.52 (release 06-11-2009 CrysAlis171 .NET)
(compiled Nov 6 2009,16:24:50)
Empirical absorption correction using spherical harmonics,
implemented in SCALE3 ABSPACK scaling algorithm.
;
_exptl_crystal_colour colorless
_exptl_crystal_density_diffrn 1.34
_exptl_crystal_density_method 'not measured'
_exptl_crystal_description prism
_exptl_crystal_F_000 4016
_exptl_crystal_size_max 0.29
_exptl_crystal_size_mid 0.18
_exptl_crystal_size_min 0.06
_refine_diff_density_max 0.708
_refine_diff_density_min -0.559
_refine_diff_density_rms 0.064
_refine_ls_extinction_method none
_refine_ls_goodness_of_fit_ref 0.95
_refine_ls_hydrogen_treatment constr
_refine_ls_matrix_type full
_refine_ls_number_parameters 741
_refine_ls_number_reflns 9286
_refine_ls_number_restraints 699
_refine_ls_restrained_S_all 0.993
_refine_ls_R_factor_all 0.1031
_refine_ls_R_factor_gt 0.0502
_refine_ls_shift/su_max 0.011
_refine_ls_shift/su_mean 0
_refine_ls_structure_factor_coef Fsqd
_refine_ls_weighting_details 'calc w=1/[\s^2^(Fo^2^)+(0.0614P)^2^+0.0000P] where P=(Fo^2^+2Fc^2^)/3'
_refine_ls_weighting_scheme calc
_refine_ls_wR_factor_gt 0.1169
_refine_ls_wR_factor_ref 0.1293
_reflns_number_gt 5285
_reflns_number_total 9286
_reflns_threshold_expression >2\s(I)
_cod_data_source_file c1cc10376h.txt
_cod_data_source_block mb280410
_cod_original_sg_symbol_H-M 'I 2/a'
_cod_original_formula_sum 'C40 H64 Ag1 N9 O11'
_cod_database_code 7106261

loop_
_symmetry_equiv_pos_as_xyz
'x, y, z'
'-x+1/2, y, -z'
'x+1/2, y+1/2, z+1/2'
'-x+1, y+1/2, -z+1/2'
'-x, -y, -z'
'x-1/2, -y, z'
'-x+1/2, -y+1/2, -z+1/2'
'x, -y+1/2, z+1/2'

loop_
_atom_site_label
_atom_site_type_symbol
_atom_site_fract_x
_atom_site_fract_y
_atom_site_fract_z
_atom_site_U_iso_or_equiv
_atom_site_adp_type
_atom_site_occupancy
_atom_site_symmetry_multiplicity
_atom_site_calc_flag
_atom_site_refinement_flags
_atom_site_disorder_assembly
_atom_site_disorder_group
Ag1 Ag 0.25 0.744832(14) 0.5 0.04731(10) Uani 1 2 d S . .
N101 N 0.25 0.86059(14) 0.5 0.0427(9) Uani 1 2 d S . .
O102 O 0.25 0.90935(14) 0.5 0.0717(10) Uani 1 2 d S . .
O103 O 0.23529(10) 0.83440(9) 0.44719(9) 0.0603(6) Uani 1 1 d . . .
N1 N 0.34963(9) 0.67649(9) 0.22456(9) 0.0376(6) Uani 1 1 d D . .
C2 C 0.37779(11) 0.68718(12) 0.28850(12) 0.0421(8) Uani 1 1 d D A .
O2 O 0.44014(8) 0.68680(9) 0.30019(9) 0.0590(7) Uani 1 1 d D . .
N3 N 0.33038(9) 0.69843(10) 0.33873(10) 0.0417(6) Uani 1 1 d D . .
H3 H 0.3472 0.7062 0.3797 0.05 Uiso 1 1 calc R A .
C4 C 0.26010(11) 0.69883(11) 0.33197(12) 0.0374(7) Uani 1 1 d D A .
O4 O 0.22385(8) 0.71212(9) 0.38181(8) 0.0526(6) Uani 1 1 d D . .
C5 C 0.23424(12) 0.68489(11) 0.26523(12) 0.0382(8) Uani 1 1 d D . .
H5 H 0.1857 0.6828 0.2568 0.046 Uiso 1 1 calc R A .
C6 C 0.27914(12) 0.67484(11) 0.21502(12) 0.0380(7) Uani 1 1 d D A .
H6 H 0.2615 0.6661 0.1707 0.046 Uiso 1 1 calc R . .
C7 C 0.39662(12) 0.66499(12) 0.16680(13) 0.0461(8) Uani 0.5 1 d PDU A 1
H7A H 0.4385 0.6874 0.1714 0.055 Uiso 0.5 1 calc PR A 1
H7B H 0.3731 0.6747 0.1231 0.055 Uiso 0.5 1 calc PR A 1
C8 C 0.4194(3) 0.6059(2) 0.1629(3) 0.0544(19) Uani 0.5 1 d PDU A 1
H8A H 0.45 0.6015 0.1227 0.065 Uiso 0.5 1 calc PR A 1
H8B H 0.4471 0.5975 0.2046 0.065 Uiso 0.5 1 calc PR A 1
C9 C 0.3625(3) 0.5670(2) 0.1574(3) 0.0383(15) Uani 0.5 1 d PDU A 1
H9A H 0.3315 0.5781 0.1192 0.046 Uiso 0.5 1 calc PR A 1
H9B H 0.3353 0.5684 0.2003 0.046 Uiso 0.5 1 calc PR A 1
C10 C 0.3841(3) 0.5089(2) 0.1449(4) 0.060(2) Uani 0.5 1 d PDU A 1
H10A H 0.4077 0.5064 0.0999 0.072 Uiso 0.5 1 calc PR A 1
H10B H 0.4177 0.4981 0.181 0.072 Uiso 0.5 1 calc PR A 1
C11 C 0.3251(4) 0.4719(3) 0.1452(4) 0.075(2) Uani 0.5 1 d PDU A 1
H11A H 0.287 0.4883 0.1183 0.09 Uiso 0.5 1 calc PR A 1
H11B H 0.3089 0.4688 0.1932 0.09 Uiso 0.5 1 calc PR A 1
C12 C 0.3355(4) 0.4165(3) 0.1179(5) 0.095(3) Uani 0.5 1 d PDU A 1
H12A H 0.3749 0.4161 0.0862 0.143 Uiso 0.5 1 calc PR A 1
H12B H 0.2935 0.405 0.0934 0.143 Uiso 0.5 1 calc PR A 1
H12C H 0.3449 0.3923 0.1563 0.143 Uiso 0.5 1 calc PR A 1
C7' C 0.39662(12) 0.66499(12) 0.16680(13) 0.0461(8) Uani 0.5 1 d PU A 2
H7'1 H 0.3719 0.6716 0.1228 0.055 Uiso 0.5 1 calc PR A 2
H7'2 H 0.4369 0.6892 0.1691 0.055 Uiso 0.5 1 calc PR A 2
C8' C 0.4206(3) 0.6117(3) 0.1681(4) 0.054(2) Uani 0.5 1 d PU A 2
H8'1 H 0.4436 0.6045 0.2128 0.065 Uiso 0.5 1 calc PR A 2
H8'2 H 0.4553 0.6066 0.1313 0.065 Uiso 0.5 1 calc PR A 2
C9' C 0.3600(5) 0.5721(4) 0.1573(5) 0.082(3) Uani 0.5 1 d PU A 2
H9'1 H 0.3284 0.5738 0.1972 0.099 Uiso 0.5 1 calc PR A 2
H9'2 H 0.3333 0.582 0.1156 0.099 Uiso 0.5 1 calc PR A 2
C10' C 0.3870(5) 0.5167(4) 0.1497(5) 0.079(3) Uani 0.5 1 d PU A 2
H10C H 0.4078 0.505 0.1938 0.094 Uiso 0.5 1 calc PR A 2
H10D H 0.4238 0.5162 0.1144 0.094 Uiso 0.5 1 calc PR A 2
C11' C 0.3268(5) 0.4766(4) 0.1279(6) 0.095(3) Uani 0.5 1 d PU A 2
H11C H 0.3103 0.4843 0.0806 0.114 Uiso 0.5 1 calc PR A 2
H11D H 0.2871 0.4796 0.1597 0.114 Uiso 0.5 1 calc PR A 2
C12' C 0.3605(5) 0.4180(4) 0.1321(5) 0.091(3) Uani 0.5 1 d PU A 2
H12D H 0.3919 0.416 0.1719 0.136 Uiso 0.5 1 calc PR A 2
H12E H 0.3865 0.4109 0.0899 0.136 Uiso 0.5 1 calc PR A 2
H12F H 0.3236 0.3917 0.137 0.136 Uiso 0.5 1 calc PR A 2
N21 N 0.52690(9) 0.67314(10) 0.59851(10) 0.0442(7) Uani 1 1 d D . .
C22 C 0.46468(12) 0.68762(12) 0.62760(12) 0.0425(8) Uani 1 1 d D B .
O22 O 0.45529(9) 0.69076(9) 0.68925(8) 0.0580(7) Uani 1 1 d D . .
N23 N 0.41327(9) 0.69975(9) 0.58117(9) 0.0403(6) Uani 1 1 d D . .
H23 H 0.373 0.7093 0.5982 0.048 Uiso 1 1 calc R B .
C24 C 0.41840(12) 0.69842(12) 0.51128(12) 0.0392(8) Uani 1 1 d D A .
O24 O 0.36666(8) 0.71088(8) 0.47540(8) 0.0466(6) Uani 1 1 d D . .
C25 C 0.48342(12) 0.68193(12) 0.48462(13) 0.0427(8) Uani 1 1 d D . .
H25 H 0.4905 0.6793 0.4364 0.051 Uiso 1 1 calc R A .
C26 C 0.53466(13) 0.67020(12) 0.52934(12) 0.0457(8) Uani 1 1 d D A .
H26 H 0.5782 0.6594 0.5117 0.055 Uiso 1 1 calc R . .
C27 C 0.58549(13) 0.65895(13) 0.64560(14) 0.0562(9) Uani 0.5 1 d PDU B 3
H27A H 0.6295 0.6644 0.6205 0.067 Uiso 0.5 1 calc PR B 3
H27B H 0.5853 0.6839 0.6849 0.067 Uiso 0.5 1 calc PR B 3
C28 C 0.5854(4) 0.6043(2) 0.6735(3) 0.062(2) Uani 0.5 1 d PDU B 3
H28A H 0.5416 0.5973 0.6982 0.075 Uiso 0.5 1 calc PR B 3
H28B H 0.6246 0.5995 0.7061 0.075 Uiso 0.5 1 calc PR B 3
C29 C 0.5926(4) 0.5665(2) 0.6132(3) 0.080(2) Uani 0.5 1 d PDU B 3
H29A H 0.5512 0.5689 0.583 0.096 Uiso 0.5 1 calc PR B 3
H29B H 0.6339 0.576 0.5858 0.096 Uiso 0.5 1 calc PR B 3
C30 C 0.6000(4) 0.5105(2) 0.6406(4) 0.081(2) Uani 0.5 1 d PDU B 3
H30A H 0.6402 0.5089 0.6726 0.097 Uiso 0.5 1 calc PR B 3
H30B H 0.5579 0.501 0.6668 0.097 Uiso 0.5 1 calc PR B 3
C31 C 0.6103(5) 0.4714(3) 0.5833(4) 0.109(3) Uani 0.5 1 d PDU B 3
H31A H 0.5682 0.4703 0.5538 0.13 Uiso 0.5 1 calc PR B 3
H31B H 0.6498 0.4825 0.5546 0.13 Uiso 0.5 1 calc PR B 3
C32 C 0.6240(5) 0.4177(3) 0.6123(5) 0.128(3) Uani 0.5 1 d PDU B 3
H32A H 0.6662 0.4187 0.6406 0.192 Uiso 0.5 1 calc PR B 3
H32B H 0.63 0.3924 0.5746 0.192 Uiso 0.5 1 calc PR B 3
H32C H 0.5847 0.4067 0.6407 0.192 Uiso 0.5 1 calc PR B 3
C27' C 0.58549(13) 0.65895(13) 0.64560(14) 0.0562(9) Uani 0.5 1 d PDU B 4
H27C H 0.5868 0.6836 0.6852 0.067 Uiso 0.5 1 calc PR B 4
H27D H 0.63 0.6618 0.6208 0.067 Uiso 0.5 1 calc PR B 4
C28' C 0.5754(4) 0.6025(3) 0.6711(4) 0.077(2) Uani 0.5 1 d PDU B 4
H28C H 0.6108 0.5958 0.7072 0.092 Uiso 0.5 1 calc PR B 4
H28D H 0.5296 0.6008 0.6937 0.092 Uiso 0.5 1 calc PR B 4
C29' C 0.5789(5) 0.5573(3) 0.6203(4) 0.083(2) Uani 0.5 1 d PDU B 4
H29C H 0.6246 0.5586 0.5973 0.1 Uiso 0.5 1 calc PR B 4
H29D H 0.543 0.5632 0.5844 0.1 Uiso 0.5 1 calc PR B 4
C30' C 0.5689(5) 0.5014(3) 0.6502(5) 0.112(3) Uani 0.5 1 d PDU B 4
H30C H 0.6052 0.4952 0.6855 0.135 Uiso 0.5 1 calc PR B 4
H30D H 0.5234 0.5001 0.6735 0.135 Uiso 0.5 1 calc PR B 4
C31' C 0.5718(5) 0.4569(4) 0.5975(6) 0.151(3) Uani 0.5 1 d PDU B 4
H31C H 0.544 0.4664 0.5563 0.181 Uiso 0.5 1 calc PR B 4
H31D H 0.5525 0.424 0.6174 0.181 Uiso 0.5 1 calc PR B 4
C32' C 0.6493(5) 0.4483(6) 0.5774(7) 0.189(4) Uani 0.5 1 d PDU B 4
H32D H 0.6739 0.4822 0.579 0.283 Uiso 0.5 1 calc PR B 4
H32E H 0.6516 0.4337 0.5307 0.283 Uiso 0.5 1 calc PR B 4
H32F H 0.6711 0.4235 0.6098 0.283 Uiso 0.5 1 calc PR B 4
Ag2 Ag 0.75 0.741263(14) 0.5 0.04830(10) Uani 1 2 d S . .
N204 N 0.75 0.62503(15) 0.5 0.0498(10) Uani 1 2 d S . .
O206 O 0.80475(9) 0.65159(10) 0.49323(11) 0.0717(8) Uani 1 1 d . . .
O205 O 0.75 0.57691(15) 0.5 0.0852(12) Uani 1 2 d S . .
N41 N 0.47170(9) 0.81520(9) 0.40662(10) 0.0391(6) Uani 1 1 d D . .
C42 C 0.50523(12) 0.80990(12) 0.46909(12) 0.0387(8) Uani 1 1 d D C .
O42 O 0.47753(9) 0.81614(9) 0.52430(9) 0.0516(6) Uani 1 1 d D . .
N43 N 0.57464(9) 0.79687(9) 0.46381(10) 0.0370(6) Uani 1 1 d D . .
H43 H 0.5978 0.7935 0.5028 0.044 Uiso 1 1 calc R C .
C44 C 0.61117(12) 0.78860(11) 0.40507(12) 0.0353(7) Uani 1 1 d D C .
O44 O 0.67356(8) 0.77638(9) 0.40862(9) 0.0503(6) Uani 1 1 d D . .
C45 C 0.57248(12) 0.79418(12) 0.34280(13) 0.0441(8) Uani 1 1 d D . .
H45 H 0.5939 0.7886 0.2995 0.053 Uiso 1 1 calc R C .
C46 C 0.50532(13) 0.80742(12) 0.34628(13) 0.0455(8) Uani 1 1 d D C .
H46 H 0.48 0.8116 0.3045 0.055 Uiso 1 1 calc R . .
C47 C 0.39830(13) 0.83180(12) 0.40594(15) 0.0532(9) Uani 0.5 1 d PDU C 5
H47A H 0.3771 0.8234 0.4509 0.064 Uiso 0.5 1 calc PR C 5
H47B H 0.3728 0.8119 0.3699 0.064 Uiso 0.5 1 calc PR C 5
C48 C 0.3916(3) 0.8922(2) 0.3917(3) 0.0568(19) Uani 0.5 1 d PDU C 5
H48A H 0.41 0.8991 0.3451 0.068 Uiso 0.5 1 calc PR C 5
H48B H 0.3415 0.901 0.3905 0.068 Uiso 0.5 1 calc PR C 5
C49 C 0.4260(4) 0.9292(2) 0.4399(4) 0.076(2) Uani 0.5 1 d PDU C 5
H49A H 0.4747 0.9177 0.4461 0.091 Uiso 0.5 1 calc PR C 5
H49B H 0.403 0.9261 0.4852 0.091 Uiso 0.5 1 calc PR C 5
C50 C 0.4261(3) 0.9886(3) 0.4186(5) 0.082(2) Uani 0.5 1 d PDU C 5
H50A H 0.4586 1.0082 0.449 0.099 Uiso 0.5 1 calc PR C 5
H50B H 0.4433 0.9917 0.3709 0.099 Uiso 0.5 1 calc PR C 5
C51 C 0.3566(4) 1.0134(3) 0.4226(5) 0.099(3) Uani 0.5 1 d PDU C 5
H51A H 0.3393 1.0103 0.4703 0.119 Uiso 0.5 1 calc PR C 5
H51B H 0.3241 0.9939 0.3921 0.119 Uiso 0.5 1 calc PR C 5
C52 C 0.3573(5) 1.0721(3) 0.4017(5) 0.116(3) Uani 0.5 1 d PDU C 5
H52A H 0.3507 1.0942 0.4426 0.174 Uiso 0.5 1 calc PR C 5
H52B H 0.3198 1.0788 0.3686 0.174 Uiso 0.5 1 calc PR C 5
H52C H 0.402 1.0806 0.3805 0.174 Uiso 0.5 1 calc PR C 5
C47' C 0.39830(13) 0.83180(12) 0.40594(15) 0.0532(9) Uani 0.5 1 d PDU C 6
H47C H 0.381 0.8324 0.4538 0.064 Uiso 0.5 1 calc PR C 6
H47D H 0.3707 0.8053 0.38 0.064 Uiso 0.5 1 calc PR C 6
C48' C 0.3873(4) 0.8850(2) 0.3744(3) 0.058(2) Uani 0.5 1 d PDU C 6
H48C H 0.4117 0.8869 0.3298 0.07 Uiso 0.5 1 calc PR C 6
H48D H 0.3372 0.8906 0.3655 0.07 Uiso 0.5 1 calc PR C 6
C49' C 0.4136(4) 0.9271(2) 0.4208(4) 0.064(2) Uani 0.5 1 d PDU C 6
H49C H 0.4648 0.9253 0.4233 0.077 Uiso 0.5 1 calc PR C 6
H49D H 0.3953 0.9214 0.4677 0.077 Uiso 0.5 1 calc PR C 6
C50' C 0.3913(4) 0.9821(2) 0.3948(3) 0.0657(19) Uani 0.5 1 d PDU C 6
H50C H 0.414 0.9891 0.3502 0.079 Uiso 0.5 1 calc PR C 6
H50D H 0.3405 0.982 0.3868 0.079 Uiso 0.5 1 calc PR C 6
C51' C 0.4091(4) 1.0253(3) 0.4434(4) 0.079(2) Uani 0.5 1 d PDU C 6
H51C H 0.4601 1.0268 0.4487 0.094 Uiso 0.5 1 calc PR C 6
H51D H 0.3893 1.0168 0.4889 0.094 Uiso 0.5 1 calc PR C 6
C52' C 0.3831(4) 1.0797(3) 0.4214(5) 0.093(3) Uani 0.5 1 d PDU C 6
H52D H 0.4135 1.1071 0.441 0.14 Uiso 0.5 1 calc PR C 6
H52E H 0.3358 1.0849 0.438 0.14 Uiso 0.5 1 calc PR C 6
H52F H 0.3835 1.0822 0.3711 0.14 Uiso 0.5 1 calc PR C 6
N61 N 0.84305(10) 0.82502(9) 0.22762(10) 0.0427(6) Uani 1 1 d D . .
C62 C 0.78036(13) 0.81509(11) 0.25929(12) 0.0385(7) Uani 1 1 d D D .
O62 O 0.72477(9) 0.81961(9) 0.22997(10) 0.0561(6) Uani 1 1 d D . .
N63 N 0.78559(9) 0.79862(9) 0.32608(9) 0.0366(6) Uani 1 1 d D . .
H63 H 0.7463 0.7926 0.3476 0.044 Uiso 1 1 calc R D .
C64 C 0.84515(12) 0.79050(11) 0.36320(12) 0.0388(7) Uani 1 1 d D C .
O64 O 0.84186(8) 0.77493(9) 0.42375(9) 0.0521(6) Uani 1 1 d D . .
C65 C 0.90788(12) 0.80135(13) 0.32726(14) 0.0486(9) Uani 1 1 d D . .
H65 H 0.9515 0.7967 0.3494 0.058 Uiso 1 1 calc R C .
C66 C 0.90444(13) 0.81798(12) 0.26275(13) 0.0468(8) Uani 1 1 d D C .
H66 H 0.9465 0.8254 0.2396 0.056 Uiso 1 1 calc R . .
C67 C 0.84373(16) 0.84477(13) 0.15700(14) 0.0605(9) Uani 0.7 1 d PDU D 7
H67A H 0.7998 0.8342 0.1343 0.073 Uiso 0.7 1 calc PR D 7
H67B H 0.882 0.8271 0.1322 0.073 Uiso 0.7 1 calc PR D 7
C68 C 0.8521(3) 0.9029(2) 0.1491(3) 0.100(2) Uani 0.7 1 d PDU D 7
H68A H 0.9027 0.9097 0.1514 0.121 Uiso 0.7 1 calc PR D 7
H68B H 0.8374 0.9112 0.1014 0.121 Uiso 0.7 1 calc PR D 7
C69 C 0.8209(4) 0.9420(3) 0.1915(4) 0.158(3) Uani 0.7 1 d PDU D 7
H69A H 0.8219 0.9289 0.2395 0.19 Uiso 0.7 1 calc PR D 7
H69B H 0.7715 0.9451 0.1776 0.19 Uiso 0.7 1 calc PR D 7
C70 C 0.8533(5) 0.9990(3) 0.1909(4) 0.149(3) Uani 0.7 1 d PDU D 7
H70A H 0.8242 1.0231 0.2186 0.179 Uiso 0.7 1 calc PR D 7
H70B H 0.9001 0.9978 0.2122 0.179 Uiso 0.7 1 calc PR D 7
C71 C 0.8586(5) 1.0196(3) 0.1204(4) 0.155(3) Uani 0.7 1 d PDU D 7
H71A H 0.8989 1.0033 0.0973 0.186 Uiso 0.7 1 calc PR D 7
H71B H 0.8163 1.0099 0.094 0.186 Uiso 0.7 1 calc PR D 7
C72 C 0.8664(4) 1.0772(3) 0.1208(5) 0.147(3) Uani 0.7 1 d PDU D 7
H72A H 0.8366 1.0928 0.0851 0.22 Uiso 0.7 1 calc PR D 7
H72B H 0.9149 1.0864 0.1117 0.22 Uiso 0.7 1 calc PR D 7
H72C H 0.8531 1.0911 0.1659 0.22 Uiso 0.7 1 calc PR D 7
C67' C 0.84373(16) 0.84477(13) 0.15700(14) 0.0605(9) Uani 0.3 1 d PDU D 8
H67C H 0.7967 0.8428 0.1364 0.073 Uiso 0.3 1 calc PR D 8
H67D H 0.8757 0.8235 0.1285 0.073 Uiso 0.3 1 calc PR D 8
C68' C 0.8691(4) 0.9044(3) 0.1609(6) 0.055(2) Uani 0.3 1 d PDU D 8
H68C H 0.9035 0.9096 0.1984 0.066 Uiso 0.3 1 calc PR D 8
H68D H 0.8894 0.9161 0.1168 0.066 Uiso 0.3 1 calc PR D 8
C69' C 0.8022(4) 0.9328(3) 0.1757(5) 0.046(2) Uani 0.3 1 d PDU D 8
H69C H 0.7829 0.9201 0.2198 0.056 Uiso 0.3 1 calc PR D 8
H69D H 0.7679 0.9254 0.1388 0.056 Uiso 0.3 1 calc PR D 8
C70' C 0.8161(6) 0.9947(3) 0.1800(5) 0.067(3) Uani 0.3 1 d PDU D 8
H70C H 0.7782 1.0116 0.2062 0.081 Uiso 0.3 1 calc PR D 8
H70D H 0.86 1.0009 0.2054 0.081 Uiso 0.3 1 calc PR D 8
C71' C 0.8205(9) 1.0194(4) 0.1117(6) 0.101(3) Uani 0.3 1 d PDU D 8
H71C H 0.7815 1.0065 0.0828 0.121 Uiso 0.3 1 calc PR D 8
H71D H 0.8642 1.008 0.0896 0.121 Uiso 0.3 1 calc PR D 8
C72' C 0.8185(9) 1.0783(4) 0.1134(9) 0.128(4) Uani 0.3 1 d PDU D 8
H72D H 0.7701 1.0903 0.1128 0.193 Uiso 0.3 1 calc PR D 8
H72E H 0.8425 1.0924 0.073 0.193 Uiso 0.3 1 calc PR D 8
H72F H 0.8415 1.091 0.1554 0.193 Uiso 0.3 1 calc PR D 8

loop_
_atom_site_aniso_label
_atom_site_aniso_U_11
_atom_site_aniso_U_22
_atom_site_aniso_U_33
_atom_site_aniso_U_23
_atom_site_aniso_U_13
_atom_site_aniso_U_12
Ag1 0.03660(15) 0.0777(3) 0.02764(15) 0 -0.00022(12) 0
N101 0.0234(14) 0.070(2) 0.0350(17) 0 -0.0005(13) 0
O102 0.071(2) 0.067(2) 0.077(2) 0 0.0042(17) 0
O103 0.0629(12) 0.0863(16) 0.0315(10) -0.0061(11) -0.0115(9) -0.0019(12)
N1 0.0233(10) 0.0674(16) 0.0222(10) -0.0007(11) 0.0032(8) -0.0051(10)
C2 0.0240(12) 0.075(2) 0.0276(13) 0.0012(14) 0.0018(11) -0.0091(13)
O2 0.0244(9) 0.1162(19) 0.0363(10) -0.0078(11) 0.0004(8) -0.0093(11)
N3 0.0264(10) 0.0775(17) 0.0211(10) -0.0043(11) -0.0014(8) -0.0035(11)
C4 0.0264(12) 0.0562(18) 0.0296(13) 0.0012(13) 0.0028(10) -0.0005(13)
O4 0.0284(9) 0.1004(17) 0.0290(9) -0.0110(11) 0.0034(8) 0.0008(10)
C5 0.0223(12) 0.060(2) 0.0319(13) -0.0040(13) -0.0049(10) -0.0008(12)
C6 0.0307(13) 0.0560(18) 0.0272(13) 0.0001(13) -0.0041(11) -0.0023(13)
C7 0.0307(13) 0.0776(19) 0.0301(14) 0.0003(14) 0.0042(11) -0.0032(13)
C8 0.041(3) 0.077(4) 0.046(3) -0.007(3) 0.020(3) 0.005(3)
C9 0.030(3) 0.057(3) 0.028(3) 0.007(3) 0.002(2) 0.017(2)
C10 0.068(4) 0.058(3) 0.055(4) -0.003(3) 0.003(3) 0.025(3)
C11 0.081(4) 0.066(4) 0.078(4) 0.014(4) 0.022(4) 0.008(3)
C12 0.098(5) 0.071(4) 0.116(5) 0.008(4) -0.019(4) 0.009(4)
C7' 0.0307(13) 0.0776(19) 0.0301(14) 0.0003(14) 0.0042(11) -0.0032(13)
C8' 0.043(4) 0.088(4) 0.031(3) 0.000(3) -0.005(3) 0.008(3)
C9' 0.078(5) 0.081(4) 0.088(5) -0.006(4) -0.004(4) 0.003(4)
C10' 0.089(5) 0.079(4) 0.068(5) -0.004(4) 0.012(4) 0.013(4)
C11' 0.100(5) 0.079(4) 0.106(6) -0.007(4) 0.023(4) 0.006(4)
C12' 0.103(5) 0.077(4) 0.092(5) -0.007(4) -0.002(4) 0.008(4)
N21 0.0262(10) 0.0778(18) 0.0285(11) -0.0019(12) -0.0085(9) -0.0019(11)
C22 0.0332(13) 0.069(2) 0.0251(13) 0.0006(14) -0.0037(11) -0.0073(14)
O22 0.0446(10) 0.1047(18) 0.0246(10) -0.0026(11) -0.0035(8) 0.0022(11)
N23 0.0250(10) 0.0701(16) 0.0257(11) -0.0001(11) -0.0017(9) -0.0027(11)
C24 0.0304(13) 0.0609(19) 0.0261(13) -0.0016(13) -0.0027(11) -0.0088(13)
O24 0.0318(9) 0.0820(15) 0.0260(9) -0.0007(10) -0.0029(7) -0.0025(10)
C25 0.0363(14) 0.066(2) 0.0260(13) 0.0004(13) 0.0009(11) -0.0017(13)
C26 0.0311(14) 0.076(2) 0.0304(14) -0.0031(15) 0.0013(12) -0.0013(14)
C27 0.0342(14) 0.094(2) 0.0404(15) -0.0010(16) -0.0161(12) 0.0019(15)
C28 0.048(3) 0.091(4) 0.048(3) -0.001(3) -0.011(3) 0.001(3)
C29 0.084(5) 0.092(4) 0.063(4) 0.002(3) -0.015(4) 0.013(4)
C30 0.086(5) 0.086(4) 0.070(4) 0.002(3) -0.023(4) 0.000(4)
C31 0.112(5) 0.100(4) 0.115(5) -0.004(4) 0.000(5) 0.018(5)
C32 0.165(6) 0.098(4) 0.121(6) 0.001(4) -0.011(5) 0.010(5)
C27' 0.0342(14) 0.094(2) 0.0404(15) -0.0010(16) -0.0161(12) 0.0019(15)
C28' 0.060(4) 0.099(4) 0.070(4) 0.002(3) -0.035(4) 0.023(4)
C29' 0.079(5) 0.097(4) 0.073(5) -0.001(4) -0.004(4) 0.005(4)
C30' 0.109(6) 0.105(4) 0.123(6) 0.010(4) -0.014(5) -0.010(4)
C31' 0.174(6) 0.128(5) 0.152(7) -0.010(5) 0.016(6) -0.013(6)
C32' 0.194(6) 0.182(8) 0.191(8) -0.017(6) 0.027(6) 0.011(6)
Ag2 0.03045(15) 0.0762(2) 0.03821(16) 0 0.00095(13) 0
N204 0.0386(17) 0.079(3) 0.0319(17) 0 -0.0032(14) 0
O206 0.0307(10) 0.1073(19) 0.0774(15) -0.0009(14) 0.0098(10) -0.0059(12)
O205 0.099(3) 0.070(3) 0.087(2) 0 -0.007(2) 0
N41 0.0233(10) 0.0604(16) 0.0336(11) 0.0013(11) -0.0040(9) 0.0002(10)
C42 0.0271(12) 0.0590(19) 0.0300(13) -0.0031(14) -0.0042(11) -0.0055(13)
O42 0.0331(9) 0.0872(16) 0.0347(10) -0.0050(11) 0.0052(8) 0.0058(10)
N43 0.0226(10) 0.0641(16) 0.0243(10) -0.0025(11) -0.0048(8) -0.0001(10)
C44 0.0277(12) 0.0432(17) 0.0349(14) 0.0031(13) 0.0004(11) -0.0054(12)
O44 0.0266(9) 0.0816(15) 0.0428(11) 0.0066(11) 0.0027(8) 0.0045(10)
C45 0.0429(15) 0.062(2) 0.0276(14) -0.0042(14) 0.0018(12) 0.0050(14)
C46 0.0470(15) 0.062(2) 0.0273(13) 0.0013(14) -0.0096(12) 0.0002(15)
C47 0.0294(14) 0.0730(19) 0.0571(17) 0.0072(16) -0.0071(13) 0.0018(14)
C48 0.049(3) 0.075(3) 0.047(3) 0.007(3) 0.006(3) 0.016(3)
C49 0.072(4) 0.076(4) 0.079(4) -0.004(3) -0.002(4) 0.008(3)
C50 0.062(4) 0.085(4) 0.099(5) -0.003(4) -0.011(4) -0.004(3)
C51 0.085(4) 0.089(4) 0.123(6) 0.004(4) 0.003(4) 0.017(4)
C52 0.116(6) 0.092(4) 0.139(6) 0.012(5) -0.022(5) 0.006(4)
C47' 0.0294(14) 0.0730(19) 0.0571(17) 0.0072(16) -0.0071(13) 0.0018(14)
C48' 0.051(4) 0.076(4) 0.049(4) 0.004(3) -0.008(3) 0.010(3)
C49' 0.054(4) 0.069(3) 0.070(4) -0.002(3) 0.013(3) 0.008(3)
C50' 0.059(4) 0.073(3) 0.065(4) -0.009(3) -0.014(3) 0.004(3)
C51' 0.084(4) 0.070(3) 0.082(4) -0.002(3) -0.014(4) -0.008(4)
C52' 0.099(5) 0.075(4) 0.105(5) 0.000(4) -0.030(4) 0.004(4)
N61 0.0397(12) 0.0595(16) 0.0288(11) 0.0025(11) 0.0026(10) -0.0058(11)
C62 0.0342(13) 0.0483(18) 0.0330(14) -0.0071(13) -0.0025(11) -0.0001(13)
O62 0.0364(10) 0.0811(16) 0.0505(11) 0.0070(11) -0.0172(9) -0.0051(10)
N63 0.0207(10) 0.0606(15) 0.0286(11) -0.0044(11) 0.0003(8) -0.0003(10)
C64 0.0285(13) 0.0556(19) 0.0323(14) -0.0046(13) -0.0044(11) -0.0051(13)
O64 0.0317(9) 0.0925(16) 0.0320(10) 0.0082(11) -0.0050(8) -0.0054(10)
C65 0.0205(12) 0.076(2) 0.0491(17) 0.0049(16) -0.0003(12) -0.0005(14)
C66 0.0308(13) 0.067(2) 0.0424(16) -0.0052(15) 0.0089(12) -0.0037(14)
C67 0.0698(19) 0.074(2) 0.0382(16) 0.0052(16) 0.0057(14) -0.0064(17)
C68 0.147(5) 0.093(3) 0.061(3) 0.012(3) -0.034(3) -0.017(3)
C69 0.215(6) 0.116(4) 0.144(5) 0.010(4) 0.025(5) 0.007(4)
C70 0.185(6) 0.128(4) 0.135(5) 0.006(4) 0.004(5) -0.023(4)
C71 0.171(6) 0.129(4) 0.165(5) 0.044(4) -0.012(5) -0.012(5)
C72 0.141(5) 0.113(4) 0.187(6) 0.004(4) 0.004(5) -0.003(4)
C67' 0.0698(19) 0.074(2) 0.0382(16) 0.0052(16) 0.0057(14) -0.0064(17)
C68' 0.056(4) 0.068(4) 0.040(4) 0.030(4) 0.022(4) 0.010(3)
C69' 0.034(4) 0.070(4) 0.035(4) 0.010(3) 0.006(3) -0.002(3)
C70' 0.065(6) 0.065(4) 0.072(5) -0.011(4) 0.010(5) -0.003(4)
C71' 0.110(6) 0.093(4) 0.100(5) 0.014(4) -0.004(5) -0.006(5)
C72' 0.147(8) 0.102(5) 0.137(8) 0.018(5) -0.006(7) 0.009(6)

loop_
_atom_type_symbol
_atom_type_description
_atom_type_scat_dispersion_real
_atom_type_scat_dispersion_imag
_atom_type_scat_source
C C 0.0033 0.0016 'International Tables Vol C Tables 4.2.6.8 and 6.1.1.4'
H H 0 0 'International Tables Vol C Tables 4.2.6.8 and 6.1.1.4'
N N 0.0061 0.0033 'International Tables Vol C Tables 4.2.6.8 and 6.1.1.4'
O O 0.0106 0.006 'International Tables Vol C Tables 4.2.6.8 and 6.1.1.4'
Ag Ag -0.8971 1.1015 'International Tables Vol C Tables 4.2.6.8 and 6.1.1.4'

loop_
_geom_angle_atom_site_label_1
_geom_angle_atom_site_label_2
_geom_angle_atom_site_label_3
_geom_angle
_geom_angle_site_symmetry_1
_geom_angle_site_symmetry_3
_geom_angle_publ_flag
O24 Ag1 O24 139.14(10) . 2_556 ?
O24 Ag1 O4 83.37(5) . . ?
O24 Ag1 O4 83.32(5) 2_556 . ?
O24 Ag1 O4 83.32(5) . 2_556 ?
O24 Ag1 O4 83.37(5) 2_556 2_556 ?
O4 Ag1 O4 141.22(10) . 2_556 ?
O24 Ag1 O103 107.12(6) . 2_556 ?
O24 Ag1 O103 109.73(6) 2_556 2_556 ?
O4 Ag1 O103 134.50(7) . 2_556 ?
O4 Ag1 O103 84.27(7) 2_556 2_556 ?
O24 Ag1 O103 109.73(6) . . ?
O24 Ag1 O103 107.12(6) 2_556 . ?
O4 Ag1 O103 84.27(7) . . ?
O4 Ag1 O103 134.50(7) 2_556 . ?
O103 Ag1 O103 50.31(8) 2_556 . ?
O102 N101 O103 121.90(17) . . ?
O102 N101 O103 121.90(17) . 2_556 ?
O103 N101 O103 116.2(3) . 2_556 ?
N101 O103 Ag1 96.75(18) . . ?
C6 N1 C2 120.77(19) . . ?
C6 N1 C7 120.27(19) . . ?
C2 N1 C7 118.93(18) . . ?
O2 C2 N3 121.9(2) . . ?
O2 C2 N1 123.1(2) . . ?
N3 C2 N1 114.93(19) . . ?
C4 N3 C2 126.9(2) . . ?
C4 N3 H3 116.5 . . ?
C2 N3 H3 116.5 . . ?
O4 C4 N3 119.4(2) . . ?
O4 C4 C5 125.3(2) . . ?
N3 C4 C5 115.2(2) . . ?
C4 O4 Ag1 134.13(15) . . ?
C6 C5 C4 119.1(2) . . ?
C6 C5 H5 120.4 . . ?
C4 C5 H5 120.4 . . ?
C5 C6 N1 122.9(2) . . ?
C5 C6 H6 118.5 . . ?
N1 C6 H6 118.5 . . ?
N1 C7 C8 113.5(3) . . ?
N1 C7 H7A 108.9 . . ?
C8 C7 H7A 108.9 . . ?
N1 C7 H7B 108.9 . . ?
C8 C7 H7B 108.9 . . ?
H7A C7 H7B 107.7 . . ?
C9 C8 C7 115.6(4) . . ?
C9 C8 H8A 108.4 . . ?
C7 C8 H8A 108.4 . . ?
C9 C8 H8B 108.4 . . ?
C7 C8 H8B 108.4 . . ?
H8A C8 H8B 107.4 . . ?
C8 C9 C10 116.3(5) . . ?
C8 C9 H9A 108.2 . . ?
C10 C9 H9A 108.2 . . ?
C8 C9 H9B 108.2 . . ?
C10 C9 H9B 108.2 . . ?
H9A C9 H9B 107.4 . . ?
C11 C10 C9 113.3(5) . . ?
C11 C10 H10A 108.9 . . ?
C9 C10 H10A 108.9 . . ?
C11 C10 H10B 108.9 . . ?
C9 C10 H10B 108.9 . . ?
H10A C10 H10B 107.7 . . ?
C10 C11 C12 118.9(6) . . ?
C10 C11 H11A 107.6 . . ?
C12 C11 H11A 107.6 . . ?
C10 C11 H11B 107.6 . . ?
C12 C11 H11B 107.6 . . ?
H11A C11 H11B 107 . . ?
C9' C8' H8'1 109.4 . . ?
C9' C8' H8'2 109.4 . . ?
H8'1 C8' H8'2 108 . . ?
C10' C9' C8' 110.7(7) . . ?
C10' C9' H9'1 109.5 . . ?
C8' C9' H9'1 109.5 . . ?
C10' C9' H9'2 109.5 . . ?
C8' C9' H9'2 109.5 . . ?
H9'1 C9' H9'2 108.1 . . ?
C9' C10' C11' 111.4(8) . . ?
C9' C10' H10C 109.3 . . ?
C11' C10' H10C 109.3 . . ?
C9' C10' H10D 109.3 . . ?
C11' C10' H10D 109.3 . . ?
H10C C10' H10D 108 . . ?
C10' C11' C12' 106.0(7) . . ?
C10' C11' H11C 110.5 . . ?
C12' C11' H11C 110.5 . . ?
C10' C11' H11D 110.5 . . ?
C12' C11' H11D 110.5 . . ?
H11C C11' H11D 108.7 . . ?
C11' C12' H12D 109.5 . . ?
C11' C12' H12E 109.5 . . ?
H12D C12' H12E 109.5 . . ?
C11' C12' H12F 109.5 . . ?
H12D C12' H12F 109.5 . . ?
H12E C12' H12F 109.5 . . ?
C26 N21 C22 121.5(2) . . ?
C26 N21 C27 120.4(2) . . ?
C22 N21 C27 117.99(19) . . ?
O22 C22 N23 121.5(2) . . ?
O22 C22 N21 123.9(2) . . ?
N23 C22 N21 114.6(2) . . ?
C24 N23 C22 126.4(2) . . ?
C24 N23 H23 116.8 . . ?
C22 N23 H23 116.8 . . ?
O24 C24 N23 119.0(2) . . ?
O24 C24 C25 124.8(2) . . ?
N23 C24 C25 116.1(2) . . ?
C24 O24 Ag1 134.88(15) . . ?
C26 C25 C24 118.4(2) . . ?
C26 C25 H25 120.8 . . ?
C24 C25 H25 120.8 . . ?
C25 C26 N21 122.9(2) . . ?
C25 C26 H26 118.5 . . ?
N21 C26 H26 118.5 . . ?
C28 C27 N21 116.4(3) . . ?
C28 C27 H27A 108.2 . . ?
N21 C27 H27A 108.2 . . ?
C28 C27 H27B 108.2 . . ?
N21 C27 H27B 108.2 . . ?
H27A C27 H27B 107.3 . . ?
C27 C28 C29 107.7(5) . . ?
C27 C28 H28A 110.2 . . ?
C29 C28 H28A 110.2 . . ?
C27 C28 H28B 110.2 . . ?
C29 C28 H28B 110.2 . . ?
H28A C28 H28B 108.5 . . ?
C30 C29 C28 108.9(5) . . ?
C30 C29 H29A 109.9 . . ?
C28 C29 H29A 109.9 . . ?
C30 C29 H29B 109.9 . . ?
C28 C29 H29B 109.9 . . ?
H29A C29 H29B 108.3 . . ?
C31 C30 C29 111.4(6) . . ?
C31 C30 H30A 109.3 . . ?
C29 C30 H30A 109.3 . . ?
C31 C30 H30B 109.3 . . ?
C29 C30 H30B 109.3 . . ?
H30A C30 H30B 108 . . ?
C32 C31 C30 110.1(7) . . ?
C32 C31 H31A 109.6 . . ?
C30 C31 H31A 109.6 . . ?
C32 C31 H31B 109.6 . . ?
C30 C31 H31B 109.6 . . ?
H31A C31 H31B 108.2 . . ?
C29' C28' H28C 107.5 . . ?
C29' C28' H28D 107.5 . . ?
H28C C28' H28D 107 . . ?
C28' C29' C30' 116.0(7) . . ?
C28' C29' H29C 108.3 . . ?
C30' C29' H29C 108.3 . . ?
C28' C29' H29D 108.3 . . ?
C30' C29' H29D 108.3 . . ?
H29C C29' H29D 107.4 . . ?
C31' C30' C29' 114.8(8) . . ?
C31' C30' H30C 108.6 . . ?
C29' C30' H30C 108.6 . . ?
C31' C30' H30D 108.6 . . ?
C29' C30' H30D 108.6 . . ?
H30C C30' H30D 107.6 . . ?
C30' C31' C32' 108.1(8) . . ?
C30' C31' H31C 110.1 . . ?
C32' C31' H31C 110.1 . . ?
C30' C31' H31D 110.1 . . ?
C32' C31' H31D 110.1 . . ?
H31C C31' H31D 108.4 . . ?
O44 Ag2 O44 137.81(10) 2_656 . ?
O44 Ag2 O64 83.13(6) 2_656 . ?
O44 Ag2 O64 82.62(6) . . ?
O44 Ag2 O64 82.62(6) 2_656 2_656 ?
O44 Ag2 O64 83.13(6) . 2_656 ?
O64 Ag2 O64 139.68(10) . 2_656 ?
O44 Ag2 O206 96.51(7) 2_656 . ?
O44 Ag2 O206 122.56(7) . . ?
O64 Ag2 O206 88.61(7) . . ?
O64 Ag2 O206 130.40(7) 2_656 . ?
O44 Ag2 O206 122.56(7) 2_656 2_656 ?
O44 Ag2 O206 96.51(7) . 2_656 ?
O64 Ag2 O206 130.40(7) . 2_656 ?
O64 Ag2 O206 88.61(7) 2_656 2_656 ?
O206 Ag2 O206 50.34(9) . 2_656 ?
O205 N204 O206 122.23(19) . 2_656 ?
O205 N204 O206 122.23(19) . . ?
O206 N204 O206 115.5(4) 2_656 . ?
N204 O206 Ag2 97.06(19) . . ?
C46 N41 C42 121.5(2) . . ?
C46 N41 C47 119.8(2) . . ?
C42 N41 C47 118.7(2) . . ?
O42 C42 N41 124.1(2) . . ?
O42 C42 N43 121.9(2) . . ?
N41 C42 N43 114.0(2) . . ?
C44 N43 C42 127.25(19) . . ?
C44 N43 H43 116.4 . . ?
C42 N43 H43 116.4 . . ?
O44 C44 N43 119.8(2) . . ?
O44 C44 C45 124.9(2) . . ?
N43 C44 C45 115.2(2) . . ?
C44 O44 Ag2 134.65(16) . . ?
C46 C45 C44 118.9(2) . . ?
C46 C45 H45 120.6 . . ?
C44 C45 H45 120.6 . . ?
C45 C46 N41 123.2(2) . . ?
C45 C46 H46 118.4 . . ?
N41 C46 H46 118.4 . . ?
N41 C47 C48 111.1(3) . . ?
N41 C47 H47A 109.4 . . ?
C48 C47 H47A 109.4 . . ?
N41 C47 H47B 109.4 . . ?
C48 C47 H47B 109.4 . . ?
H47A C47 H47B 108 . . ?
C49 C48 C47 118.1(5) . . ?
C49 C48 H48A 107.8 . . ?
C47 C48 H48A 107.8 . . ?
C49 C48 H48B 107.8 . . ?
C47 C48 H48B 107.8 . . ?
H48A C48 H48B 107.1 . . ?
C48 C49 C50 116.3(6) . . ?
C48 C49 H49A 108.2 . . ?
C50 C49 H49A 108.2 . . ?
C48 C49 H49B 108.2 . . ?
C50 C49 H49B 108.2 . . ?
H49A C49 H49B 107.4 . . ?
C51 C50 C49 112.9(6) . . ?
C51 C50 H50A 109 . . ?
C49 C50 H50A 109 . . ?
C51 C50 H50B 109 . . ?
C49 C50 H50B 109 . . ?
H50A C50 H50B 107.8 . . ?
C50 C51 C52 112.5(6) . . ?
C50 C51 H51A 109.1 . . ?
C52 C51 H51A 109.1 . . ?
C50 C51 H51B 109.1 . . ?
C52 C51 H51B 109.1 . . ?
H51A C51 H51B 107.8 . . ?
C49' C48' H48C 109.6 . . ?
C49' C48' H48D 109.6 . . ?
H48C C48' H48D 108.1 . . ?
C48' C49' C50' 110.7(6) . . ?
C48' C49' H49C 109.5 . . ?
C50' C49' H49C 109.5 . . ?
C48' C49' H49D 109.5 . . ?
C50' C49' H49D 109.5 . . ?
H49C C49' H49D 108.1 . . ?
C51' C50' C49' 113.2(6) . . ?
C51' C50' H50C 108.9 . . ?
C49' C50' H50C 108.9 . . ?
C51' C50' H50D 108.9 . . ?
C49' C50' H50D 108.9 . . ?
H50C C50' H50D 107.8 . . ?
C50' C51' C52' 114.4(6) . . ?
C50' C51' H51C 108.7 . . ?
C52' C51' H51C 108.7 . . ?
C50' C51' H51D 108.7 . . ?
C52' C51' H51D 108.7 . . ?
H51C C51' H51D 107.6 . . ?
C66 N61 C62 120.5(2) . . ?
C66 N61 C67 119.9(2) . . ?
C62 N61 C67 119.6(2) . . ?
O62 C62 N63 122.2(2) . . ?
O62 C62 N61 123.0(2) . . ?
N63 C62 N61 114.8(2) . . ?
C62 N63 C64 127.1(2) . . ?
C62 N63 H63 116.5 . . ?
C64 N63 H63 116.5 . . ?
O64 C64 N63 119.9(2) . . ?
O64 C64 C65 125.0(2) . . ?
N63 C64 C65 115.1(2) . . ?
C64 O64 Ag2 135.97(15) . . ?
C66 C65 C64 119.2(2) . . ?
C66 C65 H65 120.4 . . ?
C64 C65 H65 120.4 . . ?
C65 C66 N61 123.3(2) . . ?
C65 C66 H66 118.3 . . ?
N61 C66 H66 118.3 . . ?
N61 C67 C68 115.9(3) . . ?
N61 C67 H67A 108.3 . . ?
C68 C67 H67A 108.3 . . ?
N61 C67 H67B 108.3 . . ?
C68 C67 H67B 108.3 . . ?
H67A C67 H67B 107.4 . . ?
C69 C68 C67 125.4(5) . . ?
C69 C68 H68A 106 . . ?
C67 C68 H68A 106 . . ?
C69 C68 H68B 106 . . ?
C67 C68 H68B 106 . . ?
H68A C68 H68B 106.3 . . ?
C68 C69 C70 117.5(7) . . ?
C68 C69 H69A 107.9 . . ?
C70 C69 H69A 107.9 . . ?
C68 C69 H69B 107.9 . . ?
C70 C69 H69B 107.9 . . ?
H69A C69 H69B 107.2 . . ?
C71 C70 C69 111.2(6) . . ?
C71 C70 H70A 109.4 . . ?
C69 C70 H70A 109.4 . . ?
C71 C70 H70B 109.4 . . ?
C69 C70 H70B 109.4 . . ?
H70A C70 H70B 108 . . ?
C72 C71 C70 110.8(7) . . ?
C72 C71 H71A 109.5 . . ?
C70 C71 H71A 109.5 . . ?
C72 C71 H71B 109.5 . . ?
C70 C71 H71B 109.5 . . ?
H71A C71 H71B 108.1 . . ?
C69' C68' H68C 111.5 . . ?
C69' C68' H68D 111.5 . . ?
H68C C68' H68D 109.3 . . ?
C68' C69' C70' 109.6(7) . . ?
C68' C69' H69C 109.8 . . ?
C70' C69' H69C 109.8 . . ?
C68' C69' H69D 109.8 . . ?
C70' C69' H69D 109.8 . . ?
H69C C69' H69D 108.2 . . ?
C71' C70' C69' 112.4(8) . . ?
C71' C70' H70C 109.1 . . ?
C69' C70' H70C 109.1 . . ?
C71' C70' H70D 109.1 . . ?
C69' C70' H70D 109.1 . . ?
H70C C70' H70D 107.8 . . ?
C70' C71' C72' 113.8(10) . . ?
C70' C71' H71C 108.8 . . ?
C72' C71' H71C 108.8 . . ?
C70' C71' H71D 108.8 . . ?
C72' C71' H71D 108.8 . . ?
H71C C71' H71D 107.7 . . ?

loop_
_geom_bond_atom_site_label_1
_geom_bond_atom_site_label_2
_geom_bond_distance
_geom_bond_site_symmetry_2
_geom_bond_publ_flag
Ag1 O24 2.4570(17) . ?
Ag1 O24 2.4570(17) 2_556 ?
Ag1 O4 2.4890(17) . ?
Ag1 O4 2.4890(17) 2_556 ?
Ag1 O103 2.500(2) 2_556 ?
Ag1 O103 2.500(2) . ?
N101 O102 1.232(5) . ?
N101 O103 1.252(3) . ?
N101 O103 1.252(3) 2_556 ?
N1 C6 1.371(3) . ?
N1 C2 1.379(3) . ?
N1 C7 1.476(3) . ?
C2 O2 1.222(3) . ?
C2 N3 1.371(3) . ?
N3 C4 1.361(3) . ?
N3 H3 0.88 . ?
C4 O4 1.244(3) . ?
C4 C5 1.430(3) . ?
C5 C6 1.333(3) . ?
C5 H5 0.95 . ?
C6 H6 0.95 . ?
C7 C8 1.559(6) . ?
C7 H7A 0.99 . ?
C7 H7B 0.99 . ?
C8 C9 1.474(7) . ?
C8 H8A 0.99 . ?
C8 H8B 0.99 . ?
C9 C10 1.545(7) . ?
C9 H9A 0.99 . ?
C9 H9B 0.99 . ?
C10 C11 1.472(8) . ?
C10 H10A 0.99 . ?
C10 H10B 0.99 . ?
C11 C12 1.510(9) . ?
C11 H11A 0.99 . ?
C11 H11B 0.99 . ?
C12 H12A 0.98 . ?
C12 H12B 0.98 . ?
C12 H12C 0.98 . ?
C8' C9' 1.551(11) . ?
C8' H8'1 0.99 . ?
C8' H8'2 0.99 . ?
C9' C10' 1.501(13) . ?
C9' H9'1 0.99 . ?
C9' H9'2 0.99 . ?
C10' C11' 1.595(13) . ?
C10' H10C 0.99 . ?
C10' H10D 0.99 . ?
C11' C12' 1.620(13) . ?
C11' H11C 0.99 . ?
C11' H11D 0.99 . ?
C12' H12D 0.98 . ?
C12' H12E 0.98 . ?
C12' H12F 0.98 . ?
N21 C26 1.355(3) . ?
N21 C22 1.379(3) . ?
N21 C27 1.492(3) . ?
C22 O22 1.215(3) . ?
C22 N23 1.370(3) . ?
N23 C24 1.363(3) . ?
N23 H23 0.88 . ?
C24 O24 1.253(3) . ?
C24 C25 1.422(3) . ?
C25 C26 1.344(3) . ?
C25 H25 0.95 . ?
C26 H26 0.95 . ?
C27 C28 1.484(7) . ?
C27 H27A 0.99 . ?
C27 H27B 0.99 . ?
C28 C29 1.518(8) . ?
C28 H28A 0.99 . ?
C28 H28B 0.99 . ?
C29 C30 1.518(8) . ?
C29 H29A 0.99 . ?
C29 H29B 0.99 . ?
C30 C31 1.504(9) . ?
C30 H30A 0.99 . ?
C30 H30B 0.99 . ?
C31 C32 1.490(10) . ?
C31 H31A 0.99 . ?
C31 H31B 0.99 . ?
C32 H32A 0.98 . ?
C32 H32B 0.98 . ?
C32 H32C 0.98 . ?
C28' C29' 1.511(9) . ?
C28' H28C 0.99 . ?
C28' H28D 0.99 . ?
C29' C30' 1.540(9) . ?
C29' H29C 0.99 . ?
C29' H29D 0.99 . ?
C30' C31' 1.522(10) . ?
C30' H30C 0.99 . ?
C30' H30D 0.99 . ?
C31' C32' 1.563(11) . ?
C31' H31C 0.99 . ?
C31' H31D 0.99 . ?
C32' H32D 0.98 . ?
C32' H32E 0.98 . ?
C32' H32F 0.98 . ?
Ag2 O44 2.4649(17) 2_656 ?
Ag2 O44 2.4649(17) . ?
Ag2 O64 2.4680(18) . ?
Ag2 O64 2.4680(18) 2_656 ?
Ag2 O206 2.503(3) . ?
Ag2 O206 2.503(3) 2_656 ?
N204 O205 1.215(5) . ?
N204 O206 1.258(3) 2_656 ?
N204 O206 1.258(3) . ?
N41 C46 1.358(3) . ?
N41 C42 1.378(3) . ?
N41 C47 1.476(3) . ?
C42 O42 1.212(3) . ?
C42 N43 1.383(3) . ?
N43 C44 1.361(3) . ?
N43 H43 0.88 . ?
C44 O44 1.243(3) . ?
C44 C45 1.424(3) . ?
C45 C46 1.339(3) . ?
C45 H45 0.95 . ?
C46 H46 0.95 . ?
C47 C48 1.555(6) . ?
C47 H47A 0.99 . ?
C47 H47B 0.99 . ?
C48 C49 1.477(8) . ?
C48 H48A 0.99 . ?
C48 H48B 0.99 . ?
C49 C50 1.557(8) . ?
C49 H49A 0.99 . ?
C49 H49B 0.99 . ?
C50 C51 1.482(8) . ?
C50 H50A 0.99 . ?
C50 H50B 0.99 . ?
C51 C52 1.538(9) . ?
C51 H51A 0.99 . ?
C51 H51B 0.99 . ?
C52 H52A 0.98 . ?
C52 H52B 0.98 . ?
C52 H52C 0.98 . ?
C48' C49' 1.482(8) . ?
C48' H48C 0.99 . ?
C48' H48D 0.99 . ?
C49' C50' 1.537(8) . ?
C49' H49C 0.99 . ?
C49' H49D 0.99 . ?
C50' C51' 1.482(8) . ?
C50' H50C 0.99 . ?
C50' H50D 0.99 . ?
C51' C52' 1.523(9) . ?
C51' H51C 0.99 . ?
C51' H51D 0.99 . ?
C52' H52D 0.98 . ?
C52' H52E 0.98 . ?
C52' H52F 0.98 . ?
N61 C66 1.374(3) . ?
N61 C62 1.383(3) . ?
N61 C67 1.460(3) . ?
C62 O62 1.216(3) . ?
C62 N63 1.366(3) . ?
N63 C64 1.367(3) . ?
N63 H63 0.88 . ?
C64 O64 1.243(3) . ?
C64 C65 1.427(3) . ?
C65 C66 1.323(4) . ?
C65 H65 0.95 . ?
C66 H66 0.95 . ?
C67 C68 1.485(6) . ?
C67 H67A 0.99 . ?
C67 H67B 0.99 . ?
C68 C69 1.421(8) . ?
C68 H68A 0.99 . ?
C68 H68B 0.99 . ?
C69 C70 1.570(8) . ?
C69 H69A 0.99 . ?
C69 H69B 0.99 . ?
C70 C71 1.469(9) . ?
C70 H70A 0.99 . ?
C70 H70B 0.99 . ?
C71 C72 1.464(9) . ?
C71 H71A 0.99 . ?
C71 H71B 0.99 . ?
C72 H72A 0.98 . ?
C72 H72B 0.98 . ?
C72 H72C 0.98 . ?
C68' C69' 1.507(10) . ?
C68' H68C 0.99 . ?
C68' H68D 0.99 . ?
C69' C70' 1.587(10) . ?
C69' H69C 0.99 . ?
C69' H69D 0.99 . ?
C70' C71' 1.471(11) . ?
C70' H70C 0.99 . ?
C70' H70D 0.99 . ?
C71' C72' 1.488(12) . ?
C71' H71C 0.99 . ?
C71' H71D 0.99 . ?
C72' H72D 0.98 . ?
C72' H72E 0.98 . ?
C72' H72F 0.98 . ?

loop_
_geom_hbond_atom_site_label_D
_geom_hbond_atom_site_label_H
_geom_hbond_atom_site_label_A
_geom_hbond_distance_DH
_geom_hbond_distance_HA
_geom_hbond_distance_DA
_geom_hbond_angle_DHA
_geom_hbond_site_symmetry_A
N3 H3 O24 0.88 1.9 2.759(2) 165.8 .
N23 H23 O4 0.88 1.91 2.762(2) 162.3 2_556
N43 H43 O64 0.88 1.9 2.761(2) 167.6 2_656
N63 H63 O44 0.88 1.89 2.757(3) 168.7 .

loop_
_geom_torsion_atom_site_label_1
_geom_torsion_atom_site_label_2
_geom_torsion_atom_site_label_3
_geom_torsion_atom_site_label_4
_geom_torsion
_geom_torsion_site_symmetry_1
_geom_torsion_site_symmetry_2
_geom_torsion_site_symmetry_3
_geom_torsion_site_symmetry_4
_geom_torsion_publ_flag
O102 N101 O103 Ag1 180.0000(10) . . . . ?
O103 N101 O103 Ag1 0 2_556 . . . ?
O24 Ag1 O103 N101 -96.25(10) . . . . ?
O24 Ag1 O103 N101 101.73(10) 2_556 . . . ?
O4 Ag1 O103 N101 -177.09(11) . . . . ?
O4 Ag1 O103 N101 4.07(15) 2_556 . . . ?
O103 Ag1 O103 N101 0 2_556 . . . ?
C6 N1 C2 O2 176.7(3) . . . . ?
C7 N1 C2 O2 -1.2(4) . . . . ?
C6 N1 C2 N3 -3.3(4) . . . . ?
C7 N1 C2 N3 178.8(2) . . . . ?
O2 C2 N3 C4 -178.4(3) . . . . ?
N1 C2 N3 C4 1.6(4) . . . . ?
C2 N3 C4 O4 -176.9(3) . . . . ?
C2 N3 C4 C5 1.3(4) . . . . ?
N3 C4 O4 Ag1 3.5(4) . . . . ?
C5 C4 O4 Ag1 -174.6(2) . . . . ?
O24 Ag1 O4 C4 -16.1(3) . . . . ?
O24 Ag1 O4 C4 -157.4(3) 2_556 . . . ?
O4 Ag1 O4 C4 -86.7(3) 2_556 . . . ?
O103 Ag1 O4 C4 91.4(3) 2_556 . . . ?
O103 Ag1 O4 C4 94.6(3) . . . . ?
O4 C4 C5 C6 175.5(3) . . . . ?
N3 C4 C5 C6 -2.6(4) . . . . ?
C4 C5 C6 N1 1.0(4) . . . . ?
C2 N1 C6 C5 2.2(4) . . . . ?
C7 N1 C6 C5 -179.9(3) . . . . ?
C6 N1 C7 C8 -93.0(4) . . . . ?
C2 N1 C7 C8 84.9(4) . . . . ?
N1 C7 C8 C9 57.4(6) . . . . ?
C7 C8 C9 C10 173.0(5) . . . . ?
C8 C9 C10 C11 175.6(6) . . . . ?
C9 C10 C11 C12 166.2(6) . . . . ?
C8' C9' C10' C11' -171.8(8) . . . . ?
C9' C10' C11' C12' -172.2(8) . . . . ?
C26 N21 C22 O22 180.0(3) . . . . ?
C27 N21 C22 O22 1.9(4) . . . . ?
C26 N21 C22 N23 -1.5(4) . . . . ?
C27 N21 C22 N23 -179.6(2) . . . . ?
O22 C22 N23 C24 178.9(3) . . . . ?
N21 C22 N23 C24 0.4(4) . . . . ?
C22 N23 C24 O24 -179.7(3) . . . . ?
C22 N23 C24 C25 1.1(4) . . . . ?
N23 C24 O24 Ag1 4.6(4) . . . . ?
C25 C24 O24 Ag1 -176.3(2) . . . . ?
O24 Ag1 O24 C24 -89.6(3) 2_556 . . . ?
O4 Ag1 O24 C24 -161.3(3) . . . . ?
O4 Ag1 O24 C24 -17.8(3) 2_556 . . . ?
O103 Ag1 O24 C24 64.0(3) 2_556 . . . ?
O103 Ag1 O24 C24 117.2(3) . . . . ?
O24 C24 C25 C26 179.4(3) . . . . ?
N23 C24 C25 C26 -1.5(4) . . . . ?
C24 C25 C26 N21 0.4(5) . . . . ?
C22 N21 C26 C25 1.2(5) . . . . ?
C27 N21 C26 C25 179.2(3) . . . . ?
C26 N21 C27 C28 -96.4(4) . . . . ?
C22 N21 C27 C28 81.7(4) . . . . ?
N21 C27 C28 C29 63.2(6) . . . . ?
C27 C28 C29 C30 174.3(6) . . . . ?
C28 C29 C30 C31 -177.7(7) . . . . ?
C29 C30 C31 C32 174.7(8) . . . . ?
C28' C29' C30' C31' 179.3(8) . . . . ?
C29' C30' C31' C32' 75.2(11) . . . . ?
O205 N204 O206 Ag2 180 . . . . ?
O206 N204 O206 Ag2 0 2_656 . . . ?
O44 Ag2 O206 N204 127.51(11) 2_656 . . . ?
O44 Ag2 O206 N204 -69.23(13) . . . . ?
O64 Ag2 O206 N204 -149.56(11) . . . . ?
O64 Ag2 O206 N204 41.69(14) 2_656 . . . ?
O206 Ag2 O206 N204 0 2_656 . . . ?
C46 N41 C42 O42 -179.6(3) . . . . ?
C47 N41 C42 O42 2.9(4) . . . . ?
C46 N41 C42 N43 0.7(4) . . . . ?
C47 N41 C42 N43 -176.8(2) . . . . ?
O42 C42 N43 C44 179.6(3) . . . . ?
N41 C42 N43 C44 -0.7(4) . . . . ?
C42 N43 C44 O44 -179.1(3) . . . . ?
C42 N43 C44 C45 0.0(4) . . . . ?
N43 C44 O44 Ag2 17.7(4) . . . . ?
C45 C44 O44 Ag2 -161.3(2) . . . . ?
O44 Ag2 O44 C44 -90.4(3) 2_656 . . . ?
O64 Ag2 O44 C44 -161.6(3) . . . . ?
O64 Ag2 O44 C44 -19.4(3) 2_656 . . . ?
O206 Ag2 O44 C44 114.8(3) . . . . ?
O206 Ag2 O44 C44 68.4(3) 2_656 . . . ?
O44 C44 C45 C46 179.8(3) . . . . ?
N43 C44 C45 C46 0.8(4) . . . . ?
C44 C45 C46 N41 -0.9(5) . . . . ?
C42 N41 C46 C45 0.1(4) . . . . ?
C47 N41 C46 C45 177.6(3) . . . . ?
C46 N41 C47 C48 -79.3(4) . . . . ?
C42 N41 C47 C48 98.3(4) . . . . ?
N41 C47 C48 C49 -59.2(6) . . . . ?
C47 C48 C49 C50 172.2(5) . . . . ?
C48 C49 C50 C51 70.6(9) . . . . ?
C49 C50 C51 C52 179.8(7) . . . . ?
C48' C49' C50' C51' 173.3(6) . . . . ?
C49' C50' C51' C52' -175.9(7) . . . . ?
C66 N61 C62 O62 -178.3(3) . . . . ?
C67 N61 C62 O62 3.6(4) . . . . ?
C66 N61 C62 N63 0.3(4) . . . . ?
C67 N61 C62 N63 -177.7(2) . . . . ?
O62 C62 N63 C64 177.7(3) . . . . ?
N61 C62 N63 C64 -1.0(4) . . . . ?
C62 N63 C64 O64 -179.4(3) . . . . ?
C62 N63 C64 C65 0.8(4) . . . . ?
N63 C64 O64 Ag2 9.7(4) . . . . ?
C65 C64 O64 Ag2 -170.6(2) . . . . ?
O44 Ag2 O64 C64 -153.9(3) 2_656 . . . ?
O44 Ag2 O64 C64 -13.8(3) . . . . ?
O64 Ag2 O64 C64 -83.9(3) 2_656 . . . ?
O206 Ag2 O64 C64 109.3(3) . . . . ?
O206 Ag2 O64 C64 78.5(3) 2_656 . . . ?
O64 C64 C65 C66 -179.7(3) . . . . ?
N63 C64 C65 C66 0.0(4) . . . . ?
C64 C65 C66 N61 -0.7(5) . . . . ?
C62 N61 C66 C65 0.5(4) . . . . ?
C67 N61 C66 C65 178.5(3) . . . . ?
C66 N61 C67 C68 -80.2(4) . . . . ?
C62 N61 C67 C68 97.8(4) . . . . ?
N61 C67 C68 C69 -39.5(8) . . . . ?
C67 C68 C69 C70 161.0(6) . . . . ?
C68 C69 C70 C71 53.4(10) . . . . ?
C69 C70 C71 C72 161.2(7) . . . . ?
C68' C69' C70' C71' 80.0(12) . . . . ?
C69' C70' C71' C72' 167.7(12) . . . . ?
